data_2015747
loop_
_publ_author_name
'Gagnon, Eric'
'Maly, Kenneth E.'
'Maris, Thierry'
'Wuest, James D.'

_publ_section_title
;
 A new pseudopolymorph of hexakis(4-cyanophenyl)benzene
;
_journal_coeditor_code GZ3032
_journal_issue 1
_journal_name_full 'Acta Crystallographica Section C'
_journal_page_first o4
_journal_page_last o6
_journal_paper_doi 10.1107/S0108270106046452
_journal_volume 63
_journal_year 2007
_chemical_formula_iupac 'C48 H24 N6 , 2C H2 Cl2'
_chemical_formula_moiety 'C48 H24 N6 , 2C H2 Cl2'
_chemical_formula_sum 'C50 H28 Cl4 N6'
_chemical_formula_weight 854.58
_chemical_name_common hexakis(4-cyanophenyl)benzene
_chemical_name_systematic
;
4,4',4'',4''',4'''',4'''''-benzenehexaylhexabenzonitrile dichloromethane
disolvate
;
_space_group_IT_number 60
_symmetry_cell_setting orthorhombic
_symmetry_space_group_name_Hall '-P 2n 2ab'
_symmetry_space_group_name_H-M 'P b c n'
_atom_sites_solution_hydrogens geom
_atom_sites_solution_primary direct
_atom_sites_solution_secondary difmap
_audit_creation_method SHELXL97
_cell_angle_alpha 90.00
_cell_angle_beta 90.00
_cell_angle_gamma 90.00
_cell_formula_units_Z 4
_cell_length_a 11.0921(3)
_cell_length_b 19.3442(3)
_cell_length_c 20.1742(4)
_cell_measurement_reflns_used 17112
_cell_measurement_temperature 150(2)
_cell_measurement_theta_max 67.21
_cell_measurement_theta_min 4.42
_cell_volume 4328.73(16)
_computing_cell_refinement SMART
_computing_data_collection 'SMART (Bruker, 2001)'
_computing_data_reduction 'SAINT (Bruker, 2003)'
_computing_molecular_graphics 'SHELXTL (Bruker, 2000)'
_computing_publication_material 'enCIFer (Allen <i>et al.</i>,  2004) and publCIF (Westrip, 2006)'
_computing_structure_refinement 'SHELXL97 (Sheldrick, 1997)'
_computing_structure_solution 'SHELXS97 (Sheldrick, 1997)'
_diffrn_ambient_temperature 150(2)
_diffrn_detector_area_resol_mean 5.5
_diffrn_measured_fraction_theta_full 0.973
_diffrn_measured_fraction_theta_max 0.973
_diffrn_measurement_device_type 'Bruker SMART 6000'
_diffrn_measurement_method \w
_diffrn_radiation_monochromator 'Montel 200 optics'
_diffrn_radiation_source 'Rotating Anode'
_diffrn_radiation_type CuK\a
_diffrn_radiation_wavelength 1.54178
_diffrn_reflns_av_R_equivalents 0.051
_diffrn_reflns_av_sigmaI/netI 0.018
_diffrn_reflns_limit_h_max 13
_diffrn_reflns_limit_h_min -13
_diffrn_reflns_limit_k_max 23
_diffrn_reflns_limit_k_min -23
_diffrn_reflns_limit_l_max 23
_diffrn_reflns_limit_l_min -23
_diffrn_reflns_number 57445
_diffrn_reflns_theta_full 68.24
_diffrn_reflns_theta_max 68.24
_diffrn_reflns_theta_min 4.38
_diffrn_standards_decay_% 0.30
_diffrn_standards_interval_time 1440
_diffrn_standards_number 151
_exptl_absorpt_coefficient_mu 2.819
_exptl_absorpt_correction_T_max 0.850
_exptl_absorpt_correction_T_min 0.700
_exptl_absorpt_correction_type multi-scan
_exptl_absorpt_process_details '(SADABS; Sheldrick, 2001)'
_exptl_crystal_colour Colorless
_exptl_crystal_density_diffrn 1.311
_exptl_crystal_density_method 'not measured'
_exptl_crystal_description block
_exptl_crystal_F_000 1752
_exptl_crystal_size_max 0.15
_exptl_crystal_size_mid 0.08
_exptl_crystal_size_min 0.07
_refine_diff_density_max 0.266
_refine_diff_density_min -0.281
_refine_ls_extinction_method none
_refine_ls_goodness_of_fit_ref 1.022
_refine_ls_hydrogen_treatment constr
_refine_ls_matrix_type full
_refine_ls_number_parameters 286
_refine_ls_number_reflns 3865
_refine_ls_number_restraints 11
_refine_ls_restrained_S_all 1.034
_refine_ls_R_factor_all 0.0582
_refine_ls_R_factor_gt 0.0577
_refine_ls_shift/su_max 0.000
_refine_ls_shift/su_mean 0.000
_refine_ls_structure_factor_coef Fsqd
_refine_ls_weighting_details 'calc w = 1/[\s^2^(Fo^2^)+(0.119P)^2^] where P=(Fo^2^+2Fc^2^)/3'
_refine_ls_weighting_scheme calc
_refine_ls_wR_factor_gt 0.1379
_refine_ls_wR_factor_ref 0.1382
_reflns_number_gt 3494
_reflns_number_total 3865
_reflns_threshold_expression I>2\s(I)
_cod_data_source_file gz3032.cif
_cod_data_source_block II
_cod_depositor_comments
;
The following automatic conversions were performed:
'_symmetry_cell_setting' value 'Orthorhombic' changed to 'orthorhombic'
according to '/home/saulius/struct/CIF-dictionaries/cif_core.dic'
dictionary named 'cif_core.dic' version 2.4.1 from 2010-06-29.

Automatic conversion script
Id: cif_fix_enum 1527 2010-12-29 10:47:43Z saulius 

The following automatic conversions were performed:

'_symmetry_cell_setting' value 'Orthorhombic' changed to
'orthorhombic' according to
/home/saulius/struct/CIF-dictionaries/cif_core.dic dictionary named
'cif_core.dic' version 2.4.1 from 2010-06-29.

Automatic conversion script
Id: cif_fix_values 1715 2011-07-08 13:25:40Z adriana 
;
_cod_database_code 2015747
_cod_database_fobs_code 2015747

loop_
_symmetry_equiv_pos_as_xyz
'x, y, z'
'-x+1/2, -y+1/2, z+1/2'
'-x, y, -z+1/2'
'x+1/2, -y+1/2, -z'
'-x, -y, -z'
'x-1/2, y-1/2, -z-1/2'
'x, -y, z-1/2'
'-x-1/2, y-1/2, z'

loop_
_atom_site_type_symbol
_atom_site_label
_atom_site_fract_x
_atom_site_fract_y
_atom_site_fract_z
_atom_site_U_iso_or_equiv
_atom_site_adp_type
_atom_site_calc_flag
_atom_site_refinement_flags
_atom_site_occupancy
_atom_site_disorder_assembly
_atom_site_disorder_group
C C1 0.0000 0.54553(6) 0.2500 0.0295(3) Uani d S 1 . .
N N1 0.0000 0.88565(7) 0.2500 0.0705(5) Uani d S 1 . .
C C2 0.06316(8) 0.51073(5) 0.19855(4) 0.0289(2) Uani d . 1 . .
N N2 0.37714(12) 0.67215(6) -0.05659(6) 0.0651(4) Uani d . 1 . .
C C3 0.06362(8) 0.44098(5) 0.19866(5) 0.0307(2) Uani d . 1 . .
N N3 0.38402(16) 0.26434(11) -0.04262(11) 0.1071(7) Uani d . 1 . .
C C4 0.0000 0.40677(7) 0.2500 0.0312(3) Uani d S 1 . .
N N4 0.0000 0.06745(7) 0.2500 0.0586(4) Uani d S 1 . .
C C5 0.0000 0.61995(6) 0.2500 0.0309(3) Uani d S 1 . .
C C6 -0.05247(10) 0.65481(5) 0.19553(5) 0.0372(3) Uani d . 1 . .
H H6 -0.0871 0.6296 0.1599 0.045 Uiso calc R 1 . .
C C7 -0.05239(11) 0.72363(5) 0.19524(6) 0.0434(3) Uani d . 1 . .
H H7 -0.0864 0.7489 0.1594 0.052 Uiso calc R 1 . .
C C8 0.0000 0.75784(7) 0.2500 0.0431(4) Uani d S 1 . .
C C9 0.0000 0.82943(8) 0.2500 0.0509(4) Uani d S 1 . .
C C10 0.12990(9) 0.54787(5) 0.14348(5) 0.0316(2) Uani d . 1 . .
C C11 0.23002(10) 0.58647(5) 0.15963(5) 0.0398(3) Uani d . 1 . .
H H11 0.2560 0.5903 0.2044 0.048 Uiso calc R 1 . .
C C12 0.29244(11) 0.61985(6) 0.10888(6) 0.0454(3) Uani d . 1 . .
H H12 0.3608 0.6471 0.1200 0.054 Uiso calc R 1 . .
C C13 0.25731(10) 0.61477(5) 0.03955(6) 0.0412(3) Uani d . 1 . .
C C14 0.15595(11) 0.57602(6) 0.02361(5) 0.0424(3) Uani d . 1 . .
H H14 0.1298 0.5720 -0.0211 0.051 Uiso calc R 1 . .
C C15 0.09324(10) 0.54306(6) 0.07492(5) 0.0390(3) Uani d . 1 . .
H H15 0.0239 0.5165 0.0642 0.047 Uiso calc R 1 . .
C C16 0.32203(12) 0.64664(6) -0.01203(6) 0.0493(3) Uani d . 1 . .
C C17 0.13343(9) 0.40327(5) 0.14529(5) 0.0333(2) Uani d . 1 . .
C C18 0.25865(10) 0.40777(5) 0.14290(6) 0.0396(3) Uani d . 1 . .
H H18 0.3001 0.4358 0.1742 0.048 Uiso calc R 1 . .
C C19 0.32396(10) 0.37149(6) 0.09494(6) 0.0495(3) Uani d . 1 . .
H H19 0.4094 0.3746 0.0942 0.059 Uiso calc R 1 . .
C C20 0.26421(12) 0.33033(7) 0.04765(7) 0.0535(3) Uani d . 1 . .
C C21 0.13814(12) 0.32596(6) 0.05053(6) 0.0493(3) Uani d . 1 . .
H H21 0.0961 0.2986 0.0190 0.059 Uiso calc R 1 . .
C C22 0.07419(10) 0.36141(5) 0.09914(6) 0.0392(3) Uani d . 1 . .
H H22 -0.0111 0.3571 0.1010 0.047 Uiso calc R 1 . .
C C23 0.32914(15) 0.29406(8) -0.00100(9) 0.0743(5) Uani d . 1 . .
C C24 0.0000 0.33275(7) 0.2500 0.0334(3) Uani d S 1 . .
C C25 -0.10428(10) 0.29803(5) 0.23224(6) 0.0409(3) Uani d . 1 . .
H H25 -0.1750 0.3230 0.2207 0.049 Uiso calc R 1 . .
C C26 -0.10419(10) 0.22943(5) 0.23159(7) 0.0446(3) Uani d . 1 . .
H H26 -0.1741 0.2044 0.2188 0.054 Uiso calc R 1 . .
C C27 0.0000 0.19525(7) 0.2500 0.0403(4) Uani d S 1 . .
C C28 0.0000 0.12432(8) 0.2500 0.0442(4) Uani d S 1 . .
C C29 0.6145(6) 0.4921(2) 0.1182(4) 0.0666(7) Uani d PDU 0.5312(11) A 1
H H29A 0.6001 0.4598 0.0810 0.080 Uiso calc PR 0.5312(11) A 1
H H29B 0.5464 0.4881 0.1497 0.080 Uiso calc PR 0.5312(11) A 1
Cl Cl1 0.7509(7) 0.4705(3) 0.1586(4) 0.0848(8) Uani d PDU 0.5312(11) A 1
Cl Cl2 0.62378(12) 0.57770(7) 0.08797(6) 0.1118(3) Uani d PDU 0.5312(11) A 1
C C30 0.6042(7) 0.4850(4) 0.1294(3) 0.0666(7) Uani d PDU 0.4688(11) A 2
H H30A 0.5789 0.4362 0.1252 0.080 Uiso calc PR 0.4688(11) A 2
H H30B 0.5519 0.5076 0.1627 0.080 Uiso calc PR 0.4688(11) A 2
Cl Cl3 0.7561(8) 0.4891(3) 0.1554(5) 0.0848(8) Uani d PDU 0.4688(11) A 2
Cl Cl4 0.58793(15) 0.52710(7) 0.05219(7) 0.1118(3) Uani d PDU 0.4688(11) A 2

loop_
_atom_site_aniso_label
_atom_site_aniso_U_11
_atom_site_aniso_U_22
_atom_site_aniso_U_33
_atom_site_aniso_U_12
_atom_site_aniso_U_13
_atom_site_aniso_U_23
C1 0.0315(7) 0.0264(6) 0.0306(7) 0.000 -0.0028(5) 0.000
N1 0.0845(12) 0.0302(7) 0.0967(14) 0.000 0.0255(10) 0.000
C2 0.0324(5) 0.0258(4) 0.0285(5) -0.0015(3) -0.0026(4) 0.0002(3)
N2 0.0811(8) 0.0476(6) 0.0668(8) -0.0113(6) 0.0285(6) 0.0048(5)
C3 0.0307(5) 0.0276(5) 0.0337(6) -0.0004(3) -0.0019(4) -0.0026(3)
N3 0.0891(11) 0.1170(13) 0.1150(16) 0.0123(10) 0.0248(10) -0.0638(12)
C4 0.0292(6) 0.0277(6) 0.0367(7) 0.000 -0.0035(5) 0.000
N4 0.0661(10) 0.0337(7) 0.0759(11) 0.000 0.0046(8) 0.000
C5 0.0355(7) 0.0261(6) 0.0312(7) 0.000 0.0039(5) 0.000
C6 0.0448(6) 0.0317(5) 0.0350(6) 0.0020(4) 0.0007(4) 0.0013(4)
C7 0.0516(7) 0.0333(5) 0.0452(7) 0.0046(4) 0.0049(5) 0.0095(4)
C8 0.0500(9) 0.0251(6) 0.0542(10) 0.000 0.0171(7) 0.000
C9 0.0579(10) 0.0328(8) 0.0622(11) 0.000 0.0231(8) 0.000
C10 0.0352(5) 0.0270(4) 0.0325(5) -0.0007(4) 0.0010(4) -0.0017(3)
C11 0.0429(6) 0.0440(5) 0.0327(6) -0.0096(4) -0.0015(4) -0.0022(4)
C12 0.0448(6) 0.0435(6) 0.0478(7) -0.0139(5) 0.0036(5) -0.0046(5)
C13 0.0459(6) 0.0329(5) 0.0447(7) 0.0001(4) 0.0097(4) 0.0019(4)
C14 0.0522(6) 0.0426(5) 0.0324(6) -0.0061(5) -0.0017(5) 0.0023(4)
C15 0.0431(6) 0.0396(5) 0.0343(6) -0.0079(4) -0.0021(4) -0.0014(4)
C16 0.0571(7) 0.0374(5) 0.0534(7) -0.0044(5) 0.0115(6) -0.0018(5)
C17 0.0369(5) 0.0283(4) 0.0348(5) 0.0020(4) 0.0007(4) -0.0010(4)
C18 0.0393(6) 0.0365(5) 0.0429(6) -0.0002(4) 0.0030(4) -0.0068(4)
C19 0.0388(6) 0.0522(6) 0.0575(8) 0.0003(5) 0.0090(5) -0.0120(5)
C20 0.0547(7) 0.0478(6) 0.0581(8) 0.0035(5) 0.0100(6) -0.0177(5)
C21 0.0550(7) 0.0431(6) 0.0499(7) 0.0013(5) -0.0027(5) -0.0170(5)
C22 0.0415(5) 0.0318(5) 0.0442(6) -0.0002(4) -0.0017(4) -0.0059(4)
C23 0.0641(9) 0.0734(9) 0.0855(11) 0.0025(7) 0.0102(8) -0.0363(9)
C24 0.0360(7) 0.0294(7) 0.0347(7) 0.000 0.0024(6) 0.000
C25 0.0395(6) 0.0298(5) 0.0534(7) -0.0013(4) -0.0027(5) 0.0039(4)
C26 0.0442(6) 0.0322(5) 0.0574(8) -0.0083(4) -0.0030(5) 0.0005(4)
C27 0.0493(9) 0.0277(6) 0.0438(8) 0.000 0.0076(6) 0.000
C28 0.0472(9) 0.0334(8) 0.0522(10) 0.000 0.0086(7) 0.000
C29 0.0634(13) 0.0775(13) 0.0591(19) 0.0014(10) 0.0024(14) -0.0105(9)
Cl1 0.0630(6) 0.120(3) 0.0714(8) -0.0069(16) -0.0152(5) -0.0179(17)
Cl2 0.1311(7) 0.1109(6) 0.0935(6) 0.0271(5) 0.0168(5) 0.0294(4)
C30 0.0634(13) 0.0775(13) 0.0591(19) 0.0014(10) 0.0024(14) -0.0105(9)
Cl3 0.0630(6) 0.120(3) 0.0714(8) -0.0069(16) -0.0152(5) -0.0179(17)
Cl4 0.1311(7) 0.1109(6) 0.0935(6) 0.0271(5) 0.0168(5) 0.0294(4)

loop_
_atom_type_symbol
_atom_type_description
_atom_type_scat_dispersion_real
_atom_type_scat_dispersion_imag
_atom_type_scat_source
C C 0.0181 0.0000 'International Tables Vol C Tables 4.2.6.8 and 6.1.1.4'
H H 0.0000 0.0000 'International Tables Vol C Tables 4.2.6.8 and 6.1.1.4'
N N 0.0311 0.0000 'International Tables Vol C Tables 4.2.6.8 and 6.1.1.4'
Cl Cl 0.3639 0.0000 'International Tables Vol C Tables 4.2.6.8 and 6.1.1.4'

loop_
_geom_angle_atom_site_label_1
_geom_angle_atom_site_label_2
_geom_angle_atom_site_label_3
_geom_angle_site_symmetry_1
_geom_angle_site_symmetry_3
_geom_angle
_geom_angle_publ_flag
C2 C1 C2 3 . 123.49(11) n
C2 C1 C5 3 . 118.25(6) n
C2 C1 C5 . . 118.26(6) n
C3 C2 C1 . . 118.30(8) n
C3 C2 C10 . . 118.24(8) n
C1 C2 C10 . . 123.46(8) n
C2 C3 C4 . . 117.79(9) n
C2 C3 C17 . . 118.87(8) n
C4 C3 C17 . . 123.33(8) n
C3 C4 C3 3 . 124.32(12) n
C3 C4 C24 3 . 117.84(6) n
C3 C4 C24 . . 117.84(6) n
C6 C5 C6 3 . 123.06(12) n
C6 C5 C1 3 . 118.47(6) n
C6 C5 C1 . . 118.47(6) n
C7 C6 C5 . . 118.67(10) n
C7 C6 H6 . . 120.7 ?
C5 C6 H6 . . 120.7 ?
C6 C7 C8 . . 117.73(10) n
C6 C7 H7 . . 121.1 ?
C8 C7 H7 . . 121.1 ?
C9 C8 C7 . 3 117.94(6) n
C9 C8 C7 . . 117.93(6) n
C7 C8 C7 3 . 124.13(13) n
N1 C9 C8 . . 180.0000(10) n
C11 C10 C15 . . 119.24(9) n
C11 C10 C2 . . 118.50(9) n
C15 C10 C2 . . 122.25(8) n
C10 C11 C12 . . 118.53(10) n
C10 C11 H11 . . 120.7 ?
C12 C11 H11 . . 120.7 ?
C11 C12 C13 . . 122.78(10) n
C11 C12 H12 . . 118.6 ?
C13 C12 H12 . . 118.6 ?
C14 C13 C16 . . 118.58(11) n
C14 C13 C12 . . 118.41(10) n
C16 C13 C12 . . 123.01(10) n
C13 C14 C15 . . 118.45(10) n
C13 C14 H14 . . 120.8 ?
C15 C14 H14 . . 120.8 ?
C14 C15 C10 . . 122.58(10) n
C14 C15 H15 . . 118.7 ?
C10 C15 H15 . . 118.7 ?
N2 C16 C13 . . 178.37(12) n
C18 C17 C22 . . 118.81(10) n
C18 C17 C3 . . 120.32(9) n
C22 C17 C3 . . 120.83(9) n
C17 C18 C19 . . 120.64(10) n
C17 C18 H18 . . 119.7 ?
C19 C18 H18 . . 119.7 ?
C18 C19 C20 . . 120.59(11) n
C18 C19 H19 . . 119.7 ?
C20 C19 H19 . . 119.7 ?
C21 C20 C23 . . 120.66(13) n
C21 C20 C19 . . 118.39(11) n
C23 C20 C19 . . 120.95(12) n
C22 C21 C20 . . 120.53(11) n
C22 C21 H21 . . 119.7 ?
C20 C21 H21 . . 119.7 ?
C21 C22 C17 . . 121.03(10) n
C21 C22 H22 . . 119.5 ?
C17 C22 H22 . . 119.5 ?
N3 C23 C20 . . 179.0(2) n
C25 C24 C25 3 . 121.97(13) n
C25 C24 C4 3 . 119.02(6) ?
C25 C24 C4 . . 119.02(6) ?
C26 C25 C24 . . 119.14(10) n
C26 C25 H25 . . 120.4 ?
C24 C25 H25 . . 120.4 ?
C25 C26 C27 . . 118.44(10) n
C25 C26 H26 . . 120.8 ?
C27 C26 H26 . . 120.8 ?
C28 C27 C26 . . 118.57(7) n
C28 C27 C26 . 3 118.57(7) n
C26 C27 C26 . 3 122.86(13) n
N4 C28 C27 . . 180.0 n
Cl2 C29 Cl1 . . 109.3(3) n
Cl2 C29 H29A . . 109.8 ?
Cl1 C29 H29A . . 109.8 ?
Cl2 C29 H29B . . 109.8 ?
Cl1 C29 H29B . . 109.8 ?
H29A C29 H29B . . 108.3 ?
Cl4 C30 Cl3 . . 109.8(4) n
Cl4 C30 H30A . . 109.7 ?
Cl3 C30 H30A . . 109.7 ?
Cl4 C30 H30B . . 109.7 ?
Cl3 C30 H30B . . 109.7 ?
H30A C30 H30B . . 108.2 ?

loop_
_geom_bond_atom_site_label_1
_geom_bond_atom_site_label_2
_geom_bond_site_symmetry_2
_geom_bond_distance
_geom_bond_publ_flag
C1 C2 3 1.4217(11) n
C1 C2 . 1.4217(11) n
C1 C5 . 1.4397(17) n
N1 C9 . 1.088(2) n
C2 C3 . 1.3493(13) n
C2 C10 . 1.5161(13) n
N2 C16 . 1.1939(17) n
C3 C4 . 1.4173(11) n
C3 C17 . 1.5136(13) n
N3 C23 . 1.186(2) n
C4 C3 3 1.4173(11) n
C4 C24 . 1.4318(18) n
N4 C28 . 1.100(2) n
C5 C6 3 1.4144(12) n
C5 C6 . 1.4145(12) n
C6 C7 . 1.3314(14) n
C6 H6 . 0.9500 ?
C7 C8 . 1.4128(14) n
C7 H7 . 0.9500 ?
C8 C9 . 1.385(2) n
C8 C7 3 1.4128(14) n
C10 C11 . 1.3773(15) n
C10 C15 . 1.4447(15) n
C11 C12 . 1.3945(16) n
C11 H11 . 0.9500 ?
C12 C13 . 1.4553(18) n
C12 H12 . 0.9500 ?
C13 C14 . 1.3891(16) n
C13 C16 . 1.4065(17) n
C14 C15 . 1.4007(16) n
C14 H14 . 0.9500 ?
C15 H15 . 0.9500 ?
C17 C18 . 1.3925(15) n
C17 C22 . 1.3980(14) n
C18 C19 . 1.3977(15) n
C18 H18 . 0.9500 ?
C19 C20 . 1.4083(18) n
C19 H19 . 0.9500 ?
C20 C21 . 1.4021(19) n
C20 C23 . 1.4051(19) n
C21 C22 . 1.3910(16) n
C21 H21 . 0.9500 ?
C22 H22 . 0.9500 ?
C24 C25 3 1.3847(12) n
C24 C25 . 1.3848(12) n
C25 C26 . 1.3271(14) n
C25 H25 . 0.9500 ?
C26 C27 . 1.3823(13) n
C26 H26 . 0.9500 ?
C27 C28 . 1.3721(19) n
C27 C26 3 1.3824(14) n
C29 Cl2 . 1.768(3) n
C29 Cl1 . 1.768(2) n
C29 H29A . 0.9900 ?
C29 H29B . 0.9900 ?
C30 Cl4 . 1.766(3) n
C30 Cl3 . 1.767(3) n
C30 H30A . 0.9900 ?
C30 H30B . 0.9900 ?

loop_
_geom_hbond_atom_site_label_D
_geom_hbond_atom_site_label_H
_geom_hbond_atom_site_label_A
_geom_hbond_site_symmetry_A
_geom_hbond_distance_DH
_geom_hbond_distance_HA
_geom_hbond_distance_DA
_geom_hbond_angle_DHA
C19 H19 N2 5_665 0.95 2.65 3.5076(17) 151
C7 H7 N2 4_465 0.95 2.61 3.5355(16) 165
C21 H21 N3 4_455 0.95 2.69 3.320(2) 124
C29 H29B N4 6_666 0.99 2.59 3.288(9) 127
